data_4035349
loop_
_publ_author_name
'Sharma, Brijesh M.'
'Rathod, Jayant'
'Gonnade, Rajesh G.'
'Kumar, Pradeep'

_publ_section_title
;
 Harnessing Nucleophilicity of Allenol Ester with p-Quinone Methides via
 Gold Catalysis: Application to the Synthesis of Diarylmethine-Substituted
 Enones.
;
_journal_issue 16
_journal_name_full 'The Journal of organic chemistry'
_journal_page_first 9353
_journal_page_last 9363
_journal_paper_doi 10.1021/acs.joc.8b01294
_journal_volume 83
_journal_year 2018
_chemical_formula_moiety 'C31 H36 O3'
_chemical_formula_sum 'C31 H36 O3'
_chemical_formula_weight 456.60
_space_group_crystal_system triclinic
_space_group_IT_number 2
_space_group_name_Hall '-P 1'
_space_group_name_H-M_alt 'P -1'
_atom_sites_solution_hydrogens geom
_audit_creation_method SHELXL-2014/7
_cell_angle_alpha 86.3840(10)
_cell_angle_beta 69.6050(10)
_cell_angle_gamma 71.3680(10)
_cell_formula_units_Z 2
_cell_length_a 10.0553(3)
_cell_length_b 10.7561(4)
_cell_length_c 13.7858(5)
_cell_measurement_reflns_used 9911
_cell_measurement_temperature 100(2)
_cell_measurement_theta_max 30.49
_cell_measurement_theta_min 2.62
_cell_volume 1322.34(8)
_computing_cell_refinement 'SAINT (Bruker, 2016)'
_computing_data_collection 'APEX3 (Bruker, 2016)'
_computing_data_reduction 'SAINT (Bruker, 2016)'
_computing_molecular_graphics 'Bruker SHELXTL'
_computing_publication_material 'Bruker SHELXTL'
_computing_structure_refinement 'SHELXL-2014/7 (Sheldrick, 2014)'
_computing_structure_solution 'SHELXS-97 (Sheldrick 2008)'
_diffrn_ambient_temperature 100(2)
_diffrn_detector 'Photon II CPAD Area Detector'
_diffrn_detector_area_resol_mean 7.39
_diffrn_measured_fraction_theta_full 0.996
_diffrn_measured_fraction_theta_max 0.997
_diffrn_measurement_device '\k-geometry diffractometer'
_diffrn_measurement_device_type 'Bruker D8 VENTURE Kappa Duo PHOTON II CPAD'
_diffrn_measurement_method '\f and \w scans'
_diffrn_radiation_monochromator 'multilayer mirrors'
_diffrn_radiation_type MoK\a
_diffrn_radiation_wavelength 0.71073
_diffrn_reflns_av_R_equivalents 0.0276
_diffrn_reflns_av_unetI/netI 0.0256
_diffrn_reflns_Laue_measured_fraction_full 0.996
_diffrn_reflns_Laue_measured_fraction_max 0.997
_diffrn_reflns_limit_h_max 14
_diffrn_reflns_limit_h_min -13
_diffrn_reflns_limit_k_max 15
_diffrn_reflns_limit_k_min -15
_diffrn_reflns_limit_l_max 19
_diffrn_reflns_limit_l_min -19
_diffrn_reflns_number 42514
_diffrn_reflns_point_group_measured_fraction_full 0.996
_diffrn_reflns_point_group_measured_fraction_max 0.997
_diffrn_reflns_theta_full 25.242
_diffrn_reflns_theta_max 30.509
_diffrn_reflns_theta_min 2.615
_diffrn_source 'micro-focus sealed tube'
_diffrn_source_type 'Incoatech I\mS HB'
_exptl_absorpt_coefficient_mu 0.072
_exptl_absorpt_correction_T_max 0.996
_exptl_absorpt_correction_T_min 0.987
_exptl_absorpt_correction_type multi-scan
_exptl_absorpt_process_details 'SADABS (BRUKER, 2016)'
_exptl_crystal_colour COLOURLESS
_exptl_crystal_density_diffrn 1.147
_exptl_crystal_description PLATE
_exptl_crystal_F_000 492
_exptl_crystal_size_max 0.180
_exptl_crystal_size_mid 0.090
_exptl_crystal_size_min 0.050
_refine_diff_density_max 0.384
_refine_diff_density_min -0.220
_refine_diff_density_rms 0.047
_refine_ls_extinction_method none
_refine_ls_goodness_of_fit_ref 1.026
_refine_ls_hydrogen_treatment constr
_refine_ls_matrix_type full
_refine_ls_number_parameters 315
_refine_ls_number_reflns 8052
_refine_ls_number_restraints 0
_refine_ls_restrained_S_all 1.026
_refine_ls_R_factor_all 0.0458
_refine_ls_R_factor_gt 0.0411
_refine_ls_shift/su_max 0.001
_refine_ls_shift/su_mean 0.000
_refine_ls_structure_factor_coef Fsqd
_refine_ls_weighting_details 'w=1/[\s^2^(Fo^2^)+(0.0468P)^2^+0.4645P] where P=(Fo^2^+2Fc^2^)/3'
_refine_ls_weighting_scheme calc
_refine_ls_wR_factor_gt 0.1030
_refine_ls_wR_factor_ref 0.1063
_reflns_Friedel_coverage 0.000
_reflns_number_gt 7218
_reflns_number_total 8052
_reflns_threshold_expression 'I > 2\s(I)'
_cod_data_source_file jo8b01294_si_004.cif
_cod_data_source_block mo_BMS_OMe
_cod_depositor_comments
;
The following automatic conversions were performed:

data item '_exptl_absorpt_correction_type' value 'MULTI-SCAN' was
changed to 'multi-scan' in accordance with the
/home/data/users/saulius/crontab/automatic-downloads/current/ACS/lib/dictionaries/cif_core.dic
dictionary named 'cif_core.dic' version 2.4.2 last updated on
2011-04-26.

Automatic conversion script
Id: cif_fix_values 6909 2019-04-08 15:41:33Z antanas 
;
_cod_database_code 4035349
_shelx_shelxl_version_number 2014/7
_shelx_space_group_comment
;
The symmetry employed for this shelxl refinement is uniquely defined
by the following loop, which should always be used as a source of
symmetry information in preference to the above space-group names.
They are only intended as comments.
;
_shelx_estimated_absorpt_t_min 0.987
_shelx_estimated_absorpt_t_max 0.996

loop_
_space_group_symop_operation_xyz
'x, y, z'
'-x, -y, -z'

loop_
_atom_site_label
_atom_site_type_symbol
_atom_site_fract_x
_atom_site_fract_y
_atom_site_fract_z
_atom_site_U_iso_or_equiv
_atom_site_adp_type
_atom_site_occupancy
_atom_site_site_symmetry_order
_atom_site_calc_flag
_atom_site_refinement_flags_posn
_atom_site_refinement_flags_adp
O1 O 1.01089(8) 0.24843(6) 0.13561(5) 0.02325(14) Uani 1 1 d . .
H1 H 1.0909 0.2391 0.0854 0.035 Uiso 1 1 calc R U
O2 O 0.70614(8) 0.89677(8) 0.17347(6) 0.02595(15) Uani 1 1 d . .
O3 O 0.09316(8) 0.85232(7) 0.17743(5) 0.02259(14) Uani 1 1 d . .
C1 C 0.85355(9) 0.62064(8) 0.28124(6) 0.01328(14) Uani 1 1 d . .
C2 C 0.76412(9) 0.53980(8) 0.30289(6) 0.01497(15) Uani 1 1 d . .
H2 H 0.6652 0.5710 0.3516 0.018 Uiso 1 1 calc R U
C3 C 0.81491(9) 0.41395(8) 0.25535(6) 0.01474(15) Uani 1 1 d . .
C4 C 0.96239(9) 0.37184(8) 0.18378(6) 0.01490(15) Uani 1 1 d . .
C5 C 1.05777(9) 0.44949(8) 0.16087(6) 0.01383(14) Uani 1 1 d . .
C6 C 0.99879(9) 0.57405(8) 0.21099(6) 0.01400(14) Uani 1 1 d . .
H6 H 1.0602 0.6290 0.1966 0.017 Uiso 1 1 calc R U
C7 C 1.21887(9) 0.40394(8) 0.08220(7) 0.01737(15) Uani 1 1 d . .
C8 C 1.22002(11) 0.38118(11) -0.02737(7) 0.0278(2) Uani 1 1 d . .
H8A H 1.1551 0.4605 -0.0466 0.042 Uiso 1 1 calc R U
H8B H 1.1833 0.3073 -0.0282 0.042 Uiso 1 1 calc R U
H8C H 1.3224 0.3613 -0.0770 0.042 Uiso 1 1 calc R U
C9 C 1.31671(11) 0.27899(10) 0.11557(8) 0.0270(2) Uani 1 1 d . .
H9A H 1.4176 0.2515 0.0634 0.041 Uiso 1 1 calc R U
H9B H 1.2724 0.2086 0.1221 0.041 Uiso 1 1 calc R U
H9C H 1.3224 0.2975 0.1825 0.041 Uiso 1 1 calc R U
C10 C 1.29576(11) 0.50813(11) 0.07384(10) 0.0334(2) Uani 1 1 d . .
H10A H 1.2393 0.5895 0.0509 0.050 Uiso 1 1 calc R U
H10B H 1.3978 0.4764 0.0236 0.050 Uiso 1 1 calc R U
H10C H 1.2994 0.5252 0.1417 0.050 Uiso 1 1 calc R U
C11 C 0.71223(10) 0.32758(8) 0.27927(7) 0.01796(16) Uani 1 1 d . .
C12 C 0.55789(11) 0.39539(10) 0.36012(8) 0.0272(2) Uani 1 1 d . .
H12A H 0.4956 0.3380 0.3726 0.041 Uiso 1 1 calc R U
H12B H 0.5098 0.4784 0.3344 0.041 Uiso 1 1 calc R U
H12C H 0.5697 0.4130 0.4250 0.041 Uiso 1 1 calc R U
C13 C 0.68548(12) 0.29933(11) 0.18067(8) 0.0274(2) Uani 1 1 d . .
H13A H 0.6232 0.2416 0.1963 0.041 Uiso 1 1 calc R U
H13B H 0.7818 0.2562 0.1267 0.041 Uiso 1 1 calc R U
H13C H 0.6344 0.3821 0.1563 0.041 Uiso 1 1 calc R U
C14 C 0.78070(11) 0.19750(9) 0.32348(8) 0.02529(19) Uani 1 1 d . .
H14A H 0.7913 0.2161 0.3886 0.038 Uiso 1 1 calc R U
H14B H 0.8793 0.1505 0.2736 0.038 Uiso 1 1 calc R U
H14C H 0.7151 0.1431 0.3364 0.038 Uiso 1 1 calc R U
C15 C 0.79992(9) 0.75775(8) 0.33239(6) 0.01363(14) Uani 1 1 d . .
H15 H 0.8594 0.8083 0.2825 0.016 Uiso 1 1 calc R U
C16 C 0.83244(9) 0.76001(8) 0.43196(6) 0.01497(15) Uani 1 1 d . .
C17 C 0.83826(12) 0.65600(9) 0.49743(7) 0.02296(18) Uani 1 1 d . .
H17 H 0.8226 0.5790 0.4799 0.028 Uiso 1 1 calc R U
C18 C 0.86684(13) 0.66380(10) 0.58854(8) 0.0286(2) Uani 1 1 d . .
H18 H 0.8712 0.5919 0.6324 0.034 Uiso 1 1 calc R U
C19 C 0.88887(12) 0.77572(10) 0.61545(8) 0.02604(19) Uani 1 1 d . .
H19 H 0.9074 0.7811 0.6779 0.031 Uiso 1 1 calc R U
C20 C 0.88374(11) 0.87998(10) 0.55059(7) 0.02360(18) Uani 1 1 d . .
H20 H 0.8988 0.9570 0.5686 0.028 Uiso 1 1 calc R U
C21 C 0.85663(10) 0.87173(9) 0.45931(7) 0.01923(16) Uani 1 1 d . .
H21 H 0.8545 0.9430 0.4149 0.023 Uiso 1 1 calc R U
C22 C 0.63726(9) 0.82851(8) 0.34464(6) 0.01517(15) Uani 1 1 d . .
C23 C 0.52600(10) 0.86791(9) 0.43525(7) 0.02024(17) Uani 1 1 d . .
H23A H 0.4289 0.9194 0.4368 0.024 Uiso 1 1 calc R U
H23B H 0.5439 0.8444 0.4982 0.024 Uiso 1 1 calc R U
C24 C 0.61123(9) 0.86456(8) 0.24428(7) 0.01690(15) Uani 1 1 d . .
C25 C 0.47174(9) 0.86234(8) 0.23026(6) 0.01570(15) Uani 1 1 d . .
C26 C 0.37995(10) 0.79167(8) 0.29138(7) 0.01811(16) Uani 1 1 d . .
H26 H 0.4040 0.7445 0.3469 0.022 Uiso 1 1 calc R U
C27 C 0.25453(10) 0.78994(9) 0.27168(7) 0.02031(17) Uani 1 1 d . .
H27 H 0.1929 0.7419 0.3136 0.024 Uiso 1 1 calc R U
C28 C 0.21888(9) 0.85891(8) 0.19003(7) 0.01729(16) Uani 1 1 d . .
C29 C 0.31004(10) 0.92820(9) 0.12738(7) 0.01850(16) Uani 1 1 d . .
H29 H 0.2868 0.9742 0.0712 0.022 Uiso 1 1 calc R U
C30 C 0.43515(10) 0.92904(9) 0.14831(7) 0.01875(16) Uani 1 1 d . .
H30 H 0.4974 0.9762 0.1058 0.022 Uiso 1 1 calc R U
C31 C 0.05433(11) 0.91656(10) 0.09243(7) 0.02220(17) Uani 1 1 d . .
H31A H 0.0365 1.0110 0.1003 0.033 Uiso 1 1 calc R U
H31B H -0.0366 0.9020 0.0915 0.033 Uiso 1 1 calc R U
H31C H 0.1365 0.8807 0.0273 0.033 Uiso 1 1 calc R U

loop_
_atom_site_aniso_label
_atom_site_aniso_U_11
_atom_site_aniso_U_22
_atom_site_aniso_U_33
_atom_site_aniso_U_23
_atom_site_aniso_U_13
_atom_site_aniso_U_12
O1 0.0203(3) 0.0165(3) 0.0269(3) -0.0086(2) 0.0018(3) -0.0070(2)
O2 0.0193(3) 0.0362(4) 0.0262(3) 0.0136(3) -0.0103(3) -0.0134(3)
O3 0.0230(3) 0.0259(3) 0.0282(3) 0.0080(3) -0.0150(3) -0.0145(3)
C1 0.0142(3) 0.0124(3) 0.0132(3) 0.0006(3) -0.0051(3) -0.0038(3)
C2 0.0143(3) 0.0142(3) 0.0145(3) 0.0002(3) -0.0026(3) -0.0045(3)
C3 0.0152(3) 0.0138(3) 0.0147(3) 0.0010(3) -0.0036(3) -0.0058(3)
C4 0.0153(3) 0.0130(3) 0.0150(3) -0.0016(3) -0.0038(3) -0.0038(3)
C5 0.0125(3) 0.0151(3) 0.0131(3) 0.0007(3) -0.0040(3) -0.0039(3)
C6 0.0140(3) 0.0142(3) 0.0149(3) 0.0014(3) -0.0057(3) -0.0053(3)
C7 0.0124(3) 0.0185(4) 0.0179(4) -0.0011(3) -0.0022(3) -0.0037(3)
C8 0.0210(4) 0.0388(5) 0.0164(4) -0.0010(4) -0.0011(3) -0.0056(4)
C9 0.0169(4) 0.0278(5) 0.0287(5) 0.0006(4) -0.0061(4) 0.0013(3)
C10 0.0173(4) 0.0304(5) 0.0439(6) -0.0086(4) 0.0052(4) -0.0120(4)
C11 0.0175(4) 0.0156(4) 0.0200(4) 0.0004(3) -0.0027(3) -0.0083(3)
C12 0.0200(4) 0.0214(4) 0.0340(5) -0.0018(4) 0.0025(4) -0.0110(3)
C13 0.0283(5) 0.0321(5) 0.0289(5) -0.0001(4) -0.0105(4) -0.0179(4)
C14 0.0269(5) 0.0179(4) 0.0295(5) 0.0051(3) -0.0057(4) -0.0102(3)
C15 0.0144(3) 0.0119(3) 0.0147(3) 0.0001(3) -0.0052(3) -0.0039(3)
C16 0.0148(3) 0.0141(3) 0.0151(3) -0.0001(3) -0.0053(3) -0.0032(3)
C17 0.0343(5) 0.0175(4) 0.0193(4) 0.0030(3) -0.0117(4) -0.0091(4)
C18 0.0422(6) 0.0249(5) 0.0208(4) 0.0062(3) -0.0157(4) -0.0091(4)
C19 0.0290(5) 0.0318(5) 0.0198(4) 0.0005(4) -0.0129(4) -0.0078(4)
C20 0.0271(4) 0.0246(4) 0.0239(4) -0.0021(3) -0.0124(4) -0.0099(4)
C21 0.0227(4) 0.0167(4) 0.0208(4) 0.0012(3) -0.0099(3) -0.0071(3)
C22 0.0159(3) 0.0122(3) 0.0180(4) -0.0002(3) -0.0066(3) -0.0043(3)
C23 0.0172(4) 0.0210(4) 0.0210(4) -0.0036(3) -0.0056(3) -0.0043(3)
C24 0.0155(4) 0.0145(3) 0.0207(4) 0.0022(3) -0.0074(3) -0.0038(3)
C25 0.0144(3) 0.0140(3) 0.0181(4) 0.0008(3) -0.0057(3) -0.0036(3)
C26 0.0205(4) 0.0165(4) 0.0197(4) 0.0035(3) -0.0089(3) -0.0075(3)
C27 0.0228(4) 0.0203(4) 0.0227(4) 0.0058(3) -0.0099(3) -0.0120(3)
C28 0.0165(4) 0.0158(4) 0.0217(4) -0.0002(3) -0.0079(3) -0.0062(3)
C29 0.0165(4) 0.0191(4) 0.0207(4) 0.0047(3) -0.0080(3) -0.0058(3)
C30 0.0153(4) 0.0197(4) 0.0213(4) 0.0056(3) -0.0064(3) -0.0065(3)
C31 0.0226(4) 0.0251(4) 0.0241(4) 0.0025(3) -0.0128(3) -0.0093(3)

loop_
_atom_type_symbol
_atom_type_description
_atom_type_scat_dispersion_real
_atom_type_scat_dispersion_imag
_atom_type_scat_source
C C 0.0033 0.0016 'International Tables Vol C Tables 4.2.6.8 and 6.1.1.4'
H H 0.0000 0.0000 'International Tables Vol C Tables 4.2.6.8 and 6.1.1.4'
O O 0.0106 0.0060 'International Tables Vol C Tables 4.2.6.8 and 6.1.1.4'

loop_
_geom_angle_atom_site_label_1
_geom_angle_atom_site_label_2
_geom_angle_atom_site_label_3
_geom_angle
C4 O1 H1 109.5
C28 O3 C31 118.10(7)
C6 C1 C2 118.76(7)
C6 C1 C15 118.40(7)
C2 C1 C15 122.84(7)
C1 C2 C3 122.23(7)
C1 C2 H2 118.9
C3 C2 H2 118.9
C2 C3 C4 116.84(7)
C2 C3 C11 121.08(7)
C4 C3 C11 122.07(7)
O1 C4 C5 120.61(7)
O1 C4 C3 116.54(7)
C5 C4 C3 122.85(7)
C6 C5 C4 116.92(7)
C6 C5 C7 120.11(7)
C4 C5 C7 122.95(7)
C1 C6 C5 122.39(7)
C1 C6 H6 118.8
C5 C6 H6 118.8
C10 C7 C8 106.25(8)
C10 C7 C5 111.31(7)
C8 C7 C5 111.09(7)
C10 C7 C9 106.02(8)
C8 C7 C9 110.48(8)
C5 C7 C9 111.45(7)
C7 C8 H8A 109.5
C7 C8 H8B 109.5
H8A C8 H8B 109.5
C7 C8 H8C 109.5
H8A C8 H8C 109.5
H8B C8 H8C 109.5
C7 C9 H9A 109.5
C7 C9 H9B 109.5
H9A C9 H9B 109.5
C7 C9 H9C 109.5
H9A C9 H9C 109.5
H9B C9 H9C 109.5
C7 C10 H10A 109.5
C7 C10 H10B 109.5
H10A C10 H10B 109.5
C7 C10 H10C 109.5
H10A C10 H10C 109.5
H10B C10 H10C 109.5
C12 C11 C13 106.83(8)
C12 C11 C14 106.92(7)
C13 C11 C14 109.97(8)
C12 C11 C3 111.91(7)
C13 C11 C3 110.30(7)
C14 C11 C3 110.78(7)
C11 C12 H12A 109.5
C11 C12 H12B 109.5
H12A C12 H12B 109.5
C11 C12 H12C 109.5
H12A C12 H12C 109.5
H12B C12 H12C 109.5
C11 C13 H13A 109.5
C11 C13 H13B 109.5
H13A C13 H13B 109.5
C11 C13 H13C 109.5
H13A C13 H13C 109.5
H13B C13 H13C 109.5
C11 C14 H14A 109.5
C11 C14 H14B 109.5
H14A C14 H14B 109.5
C11 C14 H14C 109.5
H14A C14 H14C 109.5
H14B C14 H14C 109.5
C22 C15 C16 113.30(7)
C22 C15 C1 111.20(6)
C16 C15 C1 113.62(6)
C22 C15 H15 106.0
C16 C15 H15 106.0
C1 C15 H15 106.0
C17 C16 C21 118.50(8)
C17 C16 C15 122.89(7)
C21 C16 C15 118.60(7)
C16 C17 C18 120.55(9)
C16 C17 H17 119.7
C18 C17 H17 119.7
C19 C18 C17 120.41(9)
C19 C18 H18 119.8
C17 C18 H18 119.8
C18 C19 C20 119.54(9)
C18 C19 H19 120.2
C20 C19 H19 120.2
C19 C20 C21 120.05(9)
C19 C20 H20 120.0
C21 C20 H20 120.0
C20 C21 C16 120.93(8)
C20 C21 H21 119.5
C16 C21 H21 119.5
C23 C22 C24 120.81(8)
C23 C22 C15 124.75(8)
C24 C22 C15 114.17(7)
C22 C23 H23A 120.0
C22 C23 H23B 120.0
H23A C23 H23B 120.0
O2 C24 C25 119.93(8)
O2 C24 C22 119.25(8)
C25 C24 C22 120.82(7)
C30 C25 C26 118.47(8)
C30 C25 C24 117.81(7)
C26 C25 C24 123.63(7)
C27 C26 C25 120.65(8)
C27 C26 H26 119.7
C25 C26 H26 119.7
C26 C27 C28 119.89(8)
C26 C27 H27 120.1
C28 C27 H27 120.1
O3 C28 C29 124.12(8)
O3 C28 C27 115.57(8)
C29 C28 C27 120.31(8)
C30 C29 C28 119.04(8)
C30 C29 H29 120.5
C28 C29 H29 120.5
C29 C30 C25 121.62(8)
C29 C30 H30 119.2
C25 C30 H30 119.2
O3 C31 H31A 109.5
O3 C31 H31B 109.5
H31A C31 H31B 109.5
O3 C31 H31C 109.5
H31A C31 H31C 109.5
H31B C31 H31C 109.5

loop_
_geom_bond_atom_site_label_1
_geom_bond_atom_site_label_2
_geom_bond_distance
O1 C4 1.3830(10)
O1 H1 0.8400
O2 C24 1.2260(11)
O3 C28 1.3583(10)
O3 C31 1.4309(11)
C1 C6 1.3891(11)
C1 C2 1.3905(11)
C1 C15 1.5235(11)
C2 C3 1.3999(11)
C2 H2 0.9500
C3 C4 1.4090(11)
C3 C11 1.5410(11)
C4 C5 1.4087(11)
C5 C6 1.3956(11)
C5 C7 1.5413(11)
C6 H6 0.9500
C7 C10 1.5304(13)
C7 C8 1.5409(13)
C7 C9 1.5423(13)
C8 H8A 0.9800
C8 H8B 0.9800
C8 H8C 0.9800
C9 H9A 0.9800
C9 H9B 0.9800
C9 H9C 0.9800
C10 H10A 0.9800
C10 H10B 0.9800
C10 H10C 0.9800
C11 C12 1.5351(13)
C11 C13 1.5400(13)
C11 C14 1.5403(13)
C12 H12A 0.9800
C12 H12B 0.9800
C12 H12C 0.9800
C13 H13A 0.9800
C13 H13B 0.9800
C13 H13C 0.9800
C14 H14A 0.9800
C14 H14B 0.9800
C14 H14C 0.9800
C15 C22 1.5203(11)
C15 C16 1.5211(11)
C15 H15 1.0000
C16 C17 1.3919(12)
C16 C21 1.3976(11)
C17 C18 1.3955(13)
C17 H17 0.9500
C18 C19 1.3856(15)
C18 H18 0.9500
C19 C20 1.3887(14)
C19 H19 0.9500
C20 C21 1.3907(12)
C20 H20 0.9500
C21 H21 0.9500
C22 C23 1.3348(12)
C22 C24 1.5010(12)
C23 H23A 0.9500
C23 H23B 0.9500
C24 C25 1.4886(11)
C25 C30 1.3947(12)
C25 C26 1.4019(11)
C26 C27 1.3852(12)
C26 H26 0.9500
C27 C28 1.3971(12)
C27 H27 0.9500
C28 C29 1.3947(12)
C29 C30 1.3879(12)
C29 H29 0.9500
C30 H30 0.9500
C31 H31A 0.9800
C31 H31B 0.9800
C31 H31C 0.9800

loop_
_geom_torsion_atom_site_label_1
_geom_torsion_atom_site_label_2
_geom_torsion_atom_site_label_3
_geom_torsion_atom_site_label_4
_geom_torsion
C6 C1 C2 C3 -0.82(12)
C15 C1 C2 C3 -179.95(7)
C1 C2 C3 C4 0.07(12)
C1 C2 C3 C11 -178.79(7)
C2 C3 C4 O1 -178.80(7)
C11 C3 C4 O1 0.06(12)
C2 C3 C4 C5 1.08(12)
C11 C3 C4 C5 179.93(8)
O1 C4 C5 C6 178.46(7)
C3 C4 C5 C6 -1.41(12)
O1 C4 C5 C7 0.20(12)
C3 C4 C5 C7 -179.68(8)
C2 C1 C6 C5 0.46(12)
C15 C1 C6 C5 179.63(7)
C4 C5 C6 C1 0.61(12)
C7 C5 C6 C1 178.93(7)
C6 C5 C7 C10 2.13(11)
C4 C5 C7 C10 -179.66(9)
C6 C5 C7 C8 -116.06(9)
C4 C5 C7 C8 62.15(11)
C6 C5 C7 C9 120.27(9)
C4 C5 C7 C9 -61.52(11)
C2 C3 C11 C12 -1.51(12)
C4 C3 C11 C12 179.69(8)
C2 C3 C11 C13 117.28(9)
C4 C3 C11 C13 -61.53(11)
C2 C3 C11 C14 -120.73(9)
C4 C3 C11 C14 60.47(10)
C6 C1 C15 C22 142.14(7)
C2 C1 C15 C22 -38.73(10)
C6 C1 C15 C16 -88.62(9)
C2 C1 C15 C16 90.52(9)
C22 C15 C16 C17 97.78(10)
C1 C15 C16 C17 -30.40(11)
C22 C15 C16 C21 -81.81(9)
C1 C15 C16 C21 150.02(8)
C21 C16 C17 C18 0.34(14)
C15 C16 C17 C18 -179.25(9)
C16 C17 C18 C19 0.43(16)
C17 C18 C19 C20 -0.60(16)
C18 C19 C20 C21 0.00(16)
C19 C20 C21 C16 0.78(15)
C17 C16 C21 C20 -0.94(13)
C15 C16 C21 C20 178.66(8)
C16 C15 C22 C23 -12.08(11)
C1 C15 C22 C23 117.33(9)
C16 C15 C22 C24 161.90(7)
C1 C15 C22 C24 -68.68(9)
C23 C22 C24 O2 139.19(9)
C15 C22 C24 O2 -35.05(11)
C23 C22 C24 C25 -40.44(12)
C15 C22 C24 C25 145.31(7)
O2 C24 C25 C30 -16.49(12)
C22 C24 C25 C30 163.14(8)
O2 C24 C25 C26 160.13(9)
C22 C24 C25 C26 -20.24(12)
C30 C25 C26 C27 -0.98(13)
C24 C25 C26 C27 -177.59(8)
C25 C26 C27 C28 0.15(14)
C31 O3 C28 C29 2.28(13)
C31 O3 C28 C27 -177.48(8)
C26 C27 C28 O3 -179.41(8)
C26 C27 C28 C29 0.81(14)
O3 C28 C29 C30 179.35(8)
C27 C28 C29 C30 -0.90(13)
C28 C29 C30 C25 0.04(14)
C26 C25 C30 C29 0.90(13)
C24 C25 C30 C29 177.70(8)
